data_2022618
loop_
_publ_author_name
'Zhou, Juan'
'Zhang, Xinlei'
'Zi, Wenwen'
'Zhou, Lian'

_publ_section_title
;
 Two-dimensional rare-earth-metal coordination polymers based on
 biphenyl-3,3',5,5'-tetracarboxylic acid displaying luminescence
;
_journal_coeditor_code OC3015
_journal_issue 7
_journal_name_full 'Acta Crystallographica Section C'
_journal_page_first
;
;
_journal_paper_doi 10.1107/S2053229622005678
_journal_volume 78
_journal_year 2022
_chemical_formula_iupac '[Ho4 (C16 H6 O8)2 (C2 H3 O2)4 (C4 H9 N O)4], 5H2 O'
_chemical_formula_moiety 'C56 H60 Ho4 N4 O28, 5(H2 O)'
_chemical_formula_sum 'C56 H70 Ho4 N4 O33'
_chemical_formula_weight 1986.88
_chemical_name_systematic
'Poly[[tetra-\m~2~-acetato-bis(\m~6~-biphenyl-3,3',5,5'-tetracarboxylato)tetrakis(dimethylacetamide)tetraholmium(III)] pentahydrate]'
_space_group_crystal_system monoclinic
_space_group_IT_number 14
_space_group_name_Hall '-P 2yn'
_space_group_name_H-M_alt 'P 1 21/n 1'
_atom_sites_solution_hydrogens mixed
_audit_creation_method
;
Olex2 1.2-beta
(compiled 2018.05.29 svn.r3508 for OlexSys, GUI svn.r5506)
;
_cell_angle_alpha 90
_cell_angle_beta 95.107(3)
_cell_angle_gamma 90
_cell_formula_units_Z 1
_cell_length_a 9.0957(3)
_cell_length_b 17.4571(4)
_cell_length_c 11.5422(3)
_cell_measurement_reflns_used 3885
_cell_measurement_temperature 293.54(10)
_cell_measurement_theta_max 28.7440
_cell_measurement_theta_min 4.1460
_cell_volume 1825.45(9)
_computing_cell_refinement
;
CrysAlis PRO (Rigaku OD, 2015)
;
_computing_data_collection
;
CrysAlis PRO (Rigaku OD, 2015)
;
_computing_data_reduction
;
CrysAlis PRO (Rigaku OD, 2015)
;
_computing_molecular_graphics
;
OLEX2 (Dolomanov <i>et al.</i>, 2009)
;
_computing_publication_material
;
OLEX2 (Dolomanov <i>et al.</i>, 2009)
;
_computing_structure_refinement
;
SHELXL2018 (Sheldrick, 2015<i>b</i>)
;
_computing_structure_solution
;
SHELXT2014 (Sheldrick, 2015<i>a</i>)
;
_diffrn_ambient_temperature 293.54(10)
_diffrn_detector 'CCD plate'
_diffrn_detector_area_resol_mean 8.0528
_diffrn_measured_fraction_theta_full 0.998
_diffrn_measured_fraction_theta_max 0.998
_diffrn_measurement_device 'four-circle diffractometer'
_diffrn_measurement_device_type 'Rigaku OD SuperNova Dual source diffractometer with an EosS2 detector'
_diffrn_measurement_method '\w scans'
_diffrn_radiation_monochromator mirror
_diffrn_radiation_probe x-ray
_diffrn_radiation_type MoK\a
_diffrn_radiation_wavelength 0.71073
_diffrn_reflns_av_R_equivalents 0.0343
_diffrn_reflns_av_unetI/netI 0.0522
_diffrn_reflns_limit_h_max 11
_diffrn_reflns_limit_h_min -6
_diffrn_reflns_limit_k_max 20
_diffrn_reflns_limit_k_min -21
_diffrn_reflns_limit_l_max 13
_diffrn_reflns_limit_l_min -13
_diffrn_reflns_number 7047
_diffrn_reflns_theta_full 25.242
_diffrn_reflns_theta_max 25.494
_diffrn_reflns_theta_min 3.241
_diffrn_source 'micro-focus sealed X-ray tube'
_exptl_absorpt_coefficient_mu 4.374
_exptl_absorpt_correction_T_max 1.00000
_exptl_absorpt_correction_T_min 0.67767
_exptl_absorpt_correction_type multi-scan
_exptl_absorpt_process_details
;
(CrysAlis PRO; Rigaku OD, 2015)
;
_exptl_crystal_colour colourless
_exptl_crystal_density_diffrn 1.807
_exptl_crystal_description plate
_exptl_crystal_F_000 966
_exptl_crystal_size_max 0.22
_exptl_crystal_size_mid 0.21
_exptl_crystal_size_min 0.1
_refine_diff_density_max 0.764
_refine_diff_density_min -0.552
_refine_ls_extinction_method none
_refine_ls_goodness_of_fit_ref 1.052
_refine_ls_hydrogen_treatment constr
_refine_ls_matrix_type full
_refine_ls_number_parameters 330
_refine_ls_number_reflns 3376
_refine_ls_number_restraints 492
_refine_ls_restrained_S_all 1.002
_refine_ls_R_factor_all 0.0380
_refine_ls_R_factor_gt 0.0318
_refine_ls_shift/su_max 0.001
_refine_ls_shift/su_mean 0.000
_refine_ls_structure_factor_coef Fsqd
_refine_ls_weighting_details 'w=1/[\s^2^(Fo^2^)+(0.0350P)^2^+0.7624P] where P=(Fo^2^+2Fc^2^)/3'
_refine_ls_weighting_scheme calc
_refine_ls_wR_factor_gt 0.0777
_refine_ls_wR_factor_ref 0.0816
_reflns_number_gt 2935
_reflns_number_total 3376
_reflns_threshold_expression 'I > 2\s(I)'
_cod_data_source_file oc3015sup1.cif
_cod_data_source_block bptcho
_cod_database_code 2022618
_shelx_space_group_comment
;
The symmetry employed for this shelxl refinement is uniquely defined
by the following loop, which should always be used as a source of
symmetry information in preference to the above space-group names.
They are only intended as comments.
;

loop_
_space_group_symop_operation_xyz
'x, y, z'
'-x+1/2, y+1/2, -z+1/2'
'-x, -y, -z'
'x-1/2, -y-1/2, z-1/2'

loop_
_atom_site_type_symbol
_atom_site_label
_atom_site_fract_x
_atom_site_fract_y
_atom_site_fract_z
_atom_site_U_iso_or_equiv
_atom_site_adp_type
_atom_site_calc_flag
_atom_site_occupancy
_atom_site_disorder_assembly
_atom_site_disorder_group
Ho Ho1 0.00979(3) 0.39918(2) 0.44251(2) 0.02055(11) Uani d 1 . .
O O1 0.1615(5) 0.41319(18) 0.6102(3) 0.0338(10) Uani d 1 . .
O O2 0.1653(4) 0.53414(17) 0.6747(3) 0.0309(9) Uani d 1 . .
O O3 0.4045(4) 0.20839(17) 0.8381(3) 0.0313(9) Uani d 1 . .
O O4 0.5575(5) 0.23465(19) 0.9895(3) 0.0420(12) Uani d 1 . .
O O5 0.109(4) 0.517(2) 0.426(4) 0.027(3) Uani d 0.53(4) A 1
O O5A 0.123(5) 0.517(3) 0.422(5) 0.029(3) Uani d 0.47(4) A 2
O O6 0.169(2) 0.6381(11) 0.4336(17) 0.036(3) Uani d 0.53(4) A 1
O O6A 0.207(2) 0.6303(12) 0.4500(19) 0.036(3) Uani d 0.47(4) A 2
O O7 0.200(2) 0.3703(10) 0.3431(15) 0.052(3) Uani d 0.63(3) A 1
O O7A 0.190(4) 0.3792(16) 0.323(3) 0.049(3) Uani d 0.37(3) A 2
N N1 0.3978(19) 0.3128(9) 0.3293(15) 0.068(2) Uani d 0.63(3) A 1
N N1A 0.421(3) 0.3118(12) 0.334(2) 0.068(3) Uani d 0.37(3) A 2
C C1 0.2035(6) 0.4651(3) 0.6806(4) 0.0241(12) Uani d 1 . .
C C2 0.3086(6) 0.4410(2) 0.7826(4) 0.0204(11) Uani d 1 . .
C C3 0.3409(6) 0.3637(3) 0.7961(4) 0.0215(11) Uani d 1 . .
H H3 0.299386 0.328123 0.742864 0.026 Uiso calc 1 . .
C C4 0.4362(6) 0.3402(2) 0.8900(4) 0.0224(12) Uani d 1 . .
C C5 0.4996(7) 0.3933(3) 0.9691(5) 0.0306(14) Uani d 1 . .
H H5 0.564571 0.376602 1.030691 0.037 Uiso calc 1 . .
C C6 0.4672(6) 0.4713(3) 0.9576(4) 0.0234(12) Uani d 1 . .
C C7 0.3692(6) 0.4932(2) 0.8628(4) 0.0234(12) Uani d 1 . .
H H7 0.344366 0.544704 0.853616 0.028 Uiso calc 1 . .
C C8 0.4689(7) 0.2563(3) 0.9077(5) 0.0303(14) Uani d 1 . .
C C9 0.283(2) 0.3295(9) 0.2811(14) 0.057(2) Uani d 0.63(3) A 1
C C9A 0.268(3) 0.3303(12) 0.2899(19) 0.058(3) Uani d 0.37(3) A 2
C C10 0.233(2) 0.3072(12) 0.1587(14) 0.064(4) Uani d 0.63(3) A 1
H H10A 0.127964 0.298355 0.153873 0.096 Uiso d 0.63(3) A 1
H H10B 0.281984 0.260895 0.139593 0.096 Uiso d 0.63(3) A 1
H H10C 0.253704 0.346815 0.105003 0.096 Uiso d 0.63(3) A 1
C C10A 0.221(3) 0.2777(18) 0.193(3) 0.066(5) Uani d 0.37(3) A 2
H H10D 0.212804 0.227375 0.225689 0.100 Uiso d 0.37(3) A 2
H H10E 0.293694 0.277065 0.137749 0.100 Uiso d 0.37(3) A 2
H H10F 0.127514 0.292925 0.155459 0.100 Uiso d 0.37(3) A 2
C C11 0.528(2) 0.2700(13) 0.285(2) 0.093(5) Uani d 0.63(3) A 1
H H11A 0.520171 0.216879 0.305191 0.139 Uiso d 0.63(3) A 1
H H11B 0.619971 0.289959 0.320801 0.139 Uiso d 0.63(3) A 1
H H11C 0.525661 0.275259 0.202501 0.139 Uiso d 0.63(3) A 1
C C11A 0.487(4) 0.2471(16) 0.273(3) 0.078(6) Uani d 0.37(3) A 2
H H11D 0.411980 0.209242 0.255526 0.117 Uiso d 0.37(3) A 2
H H11E 0.566221 0.225002 0.323136 0.117 Uiso d 0.37(3) A 2
H H11F 0.524411 0.264442 0.202676 0.117 Uiso d 0.37(3) A 2
C C12 0.450(2) 0.3341(14) 0.4512(16) 0.085(4) Uani d 0.63(3) A 1
H H12A 0.403736 0.381268 0.470887 0.127 Uiso d 0.63(3) A 1
H H12B 0.554966 0.340528 0.457907 0.127 Uiso d 0.63(3) A 1
H H12C 0.423716 0.294458 0.503287 0.127 Uiso d 0.63(3) A 1
C C12A 0.468(4) 0.3647(19) 0.431(3) 0.079(6) Uani d 0.37(3) A 2
H H12D 0.501576 0.411414 0.398031 0.118 Uiso d 0.37(3) A 2
H H12E 0.547966 0.342204 0.479841 0.118 Uiso d 0.37(3) A 2
H H12F 0.387716 0.375654 0.476841 0.118 Uiso d 0.37(3) A 2
C C13 0.207(3) 0.5696(16) 0.401(3) 0.034(2) Uani d 0.53(4) A 1
C C13A 0.184(3) 0.5734(18) 0.392(3) 0.034(3) Uani d 0.47(4) A 2
C C14 0.334(3) 0.5512(11) 0.329(2) 0.056(4) Uani d 0.53(4) A 1
H H14A 0.373125 0.598211 0.301743 0.084 Uiso d 0.53(4) A 1
H H14B 0.298275 0.520301 0.263193 0.084 Uiso d 0.53(4) A 1
H H14C 0.409355 0.523881 0.375013 0.084 Uiso d 0.53(4) A 1
C C14A 0.278(3) 0.5661(13) 0.290(2) 0.052(4) Uani d 0.47(4) A 2
H H14D 0.339227 0.610641 0.285643 0.078 Uiso d 0.47(4) A 2
H H14E 0.215237 0.561171 0.218793 0.078 Uiso d 0.47(4) A 2
H H14F 0.339237 0.521381 0.300683 0.078 Uiso d 0.47(4) A 2
O O8 0.8199(9) 0.3103(5) 1.0933(6) 0.080(2) Uani d 0.75 . .
H H8A 0.818189 0.314756 1.166430 0.120 Uiso d 0.75 . .
H H8B 0.738218 0.288986 1.070823 0.120 Uiso d 0.75 . .
O O9 0.024(3) 0.487(2) 0.044(2) 0.114(11) Uani d 0.25 B 2
H H9A -0.031387 0.474081 -0.016345 0.172 Uiso d 0.25 B 2
H H9B 0.079053 0.448131 0.058545 0.172 Uiso d 0.25 B 2
O O10 0.068(4) 0.568(2) 0.052(3) 0.137(11) Uani d 0.25 C 1
H H10G 0.053176 0.590907 -0.012776 0.206 Uiso d 0.25 C 1
H H10H 0.002226 0.533427 0.050044 0.206 Uiso d 0.25 C 1

loop_
_atom_site_aniso_label
_atom_site_aniso_U_11
_atom_site_aniso_U_22
_atom_site_aniso_U_33
_atom_site_aniso_U_12
_atom_site_aniso_U_13
_atom_site_aniso_U_23
Ho1 0.02803(17) 0.00927(14) 0.02170(16) 0.00210(9) -0.01252(11) -0.00276(9)
O1 0.049(3) 0.0153(17) 0.031(2) 0.0063(17) -0.0292(19) -0.0077(16)
O2 0.048(3) 0.0094(16) 0.031(2) 0.0068(16) -0.0251(18) -0.0021(15)
O3 0.051(3) 0.0108(16) 0.027(2) 0.0003(16) -0.0266(18) -0.0003(15)
O4 0.062(3) 0.0119(18) 0.045(2) 0.0007(18) -0.039(2) 0.0010(17)
O5 0.032(6) 0.020(3) 0.029(4) -0.004(4) 0.005(4) 0.001(3)
O5A 0.033(6) 0.023(4) 0.031(5) -0.003(4) 0.002(5) -0.001(4)
O6 0.038(6) 0.025(4) 0.044(5) -0.011(4) -0.001(4) 0.002(4)
O6A 0.037(6) 0.027(4) 0.042(5) -0.006(5) -0.001(5) -0.001(4)
O7 0.051(4) 0.046(4) 0.060(5) 0.014(4) 0.018(4) -0.013(4)
O7A 0.048(5) 0.048(5) 0.052(6) 0.010(4) 0.010(5) -0.008(5)
N1 0.052(4) 0.076(4) 0.076(4) 0.014(4) -0.002(4) -0.008(4)
N1A 0.054(5) 0.074(5) 0.074(5) 0.013(4) 0.002(4) -0.009(4)
C1 0.029(3) 0.019(3) 0.022(3) 0.001(2) -0.013(2) -0.001(2)
C2 0.027(3) 0.011(2) 0.021(3) -0.001(2) -0.011(2) 0.004(2)
C3 0.030(3) 0.013(2) 0.019(3) -0.001(2) -0.010(2) -0.004(2)
C4 0.038(3) 0.008(2) 0.019(3) 0.001(2) -0.016(2) -0.001(2)
C5 0.043(4) 0.016(3) 0.029(3) 0.007(2) -0.021(3) 0.003(2)
C6 0.036(3) 0.011(2) 0.020(3) -0.006(2) -0.014(2) 0.002(2)
C7 0.031(3) 0.006(2) 0.030(3) 0.001(2) -0.016(2) -0.001(2)
C8 0.046(4) 0.010(2) 0.031(3) 0.000(2) -0.019(3) 0.002(2)
C9 0.050(4) 0.056(4) 0.065(4) 0.006(4) 0.009(3) -0.010(3)
C9A 0.052(4) 0.058(4) 0.065(4) 0.007(4) 0.008(4) -0.010(4)
C10 0.077(7) 0.057(8) 0.057(7) 0.011(7) 0.002(6) -0.012(6)
C10A 0.074(9) 0.061(10) 0.066(10) 0.000(9) 0.016(8) -0.021(8)
C11 0.065(9) 0.103(9) 0.110(8) 0.031(7) 0.007(7) -0.031(8)
C11A 0.051(10) 0.079(10) 0.103(10) 0.023(8) 0.002(9) -0.021(9)
C12 0.076(8) 0.091(9) 0.085(8) 0.008(8) -0.005(7) -0.003(7)
C12A 0.068(9) 0.086(10) 0.080(10) 0.006(10) -0.008(8) 0.001(9)
C13 0.036(5) 0.030(4) 0.035(4) -0.005(4) 0.006(4) -0.001(3)
C13A 0.036(5) 0.031(4) 0.035(4) -0.004(4) 0.003(4) 0.000(4)
C14 0.055(9) 0.057(7) 0.059(9) -0.007(7) 0.021(7) 0.005(7)
C14A 0.053(9) 0.052(8) 0.051(8) -0.013(7) 0.006(7) -0.010(7)
O8 0.086(6) 0.087(5) 0.060(5) -0.031(4) -0.037(4) 0.019(4)
O9 0.08(2) 0.18(4) 0.08(2) 0.04(2) 0.033(18) 0.03(2)
O10 0.14(2) 0.182(19) 0.090(17) 0.019(17) 0.023(15) 0.016(16)

loop_
_atom_type_symbol
_atom_type_description
_atom_type_scat_dispersion_real
_atom_type_scat_dispersion_imag
_atom_type_scat_source
C C 0.0033 0.0016 'International Tables Vol C Tables 4.2.6.8 and 6.1.1.4'
H H 0.0000 0.0000 'International Tables Vol C Tables 4.2.6.8 and 6.1.1.4'
Ho Ho -0.2175 4.6783 'International Tables Vol C Tables 4.2.6.8 and 6.1.1.4'
N N 0.0061 0.0033 'International Tables Vol C Tables 4.2.6.8 and 6.1.1.4'
O O 0.0106 0.0060 'International Tables Vol C Tables 4.2.6.8 and 6.1.1.4'

loop_
_geom_angle_atom_site_label_1
_geom_angle_atom_site_label_2
_geom_angle_atom_site_label_3
_geom_angle_site_symmetry_1
_geom_angle_site_symmetry_3
_geom_angle
_geom_angle_publ_flag
O1 Ho1 O2 . 3_566 140.70(11) ?
O1 Ho1 O3 . 4_565 134.13(11) ?
O1 Ho1 O4 . 4_565 80.30(12) ?
O1 Ho1 O5 . 3_566 71.0(12) ?
O1 Ho1 O5A . . 75.8(15) ?
O1 Ho1 O5A . 3_566 72.4(13) ?
O1 Ho1 O6 . 3_566 85.0(5) ?
O1 Ho1 O6A . 3_566 92.6(5) ?
O2 Ho1 O3 3_566 4_565 82.88(11) ?
O2 Ho1 O4 3_566 4_565 135.69(12) ?
O2 Ho1 O5 3_566 3_566 75.0(12) ?
O2 Ho1 O5A 3_566 . 77.4(14) ?
O2 Ho1 O5A 3_566 3_566 74.3(13) ?
O2 Ho1 O6 3_566 3_566 91.0(5) ?
O2 Ho1 O6A 3_566 3_566 82.0(5) ?
O3 Ho1 O4 4_565 4_565 53.94(11) ?
O3 Ho1 O5 4_565 3_566 127.5(8) ?
O3 Ho1 O5A 4_565 3_566 125.3(9) ?
O3 Ho1 O6A 4_565 3_566 77.7(5) ?
O4 Ho1 O5 4_565 3_566 121.3(9) ?
O4 Ho1 O5A 4_565 3_566 120.3(10) ?
O4 Ho1 O6A 4_565 3_566 79.7(5) ?
O5 Ho1 O1 . . 76.1(13) ?
O5 Ho1 O2 . 3_566 75.6(13) ?
O5 Ho1 O3 . 4_565 144.9(13) ?
O5 Ho1 O4 . 4_565 146.1(12) ?
O5 Ho1 O5 . 3_566 73.1(14) ?
O5 Ho1 O5A 3_566 3_566 2.2(16) ?
O5 Ho1 O5A . 3_566 75.0(14) ?
O5 Ho1 O6 . 3_566 127.3(12) ?
O5 Ho1 O6A 3_566 3_566 52.7(8) ?
O5 Ho1 O6A . 3_566 125.0(13) ?
O6 Ho1 O3 3_566 4_565 79.7(5) ?
O6 Ho1 O4 3_566 4_565 73.6(5) ?
O6 Ho1 O5 3_566 3_566 54.2(8) ?
O6 Ho1 O5A 3_566 3_566 52.4(8) ?
O6 Ho1 O6A 3_566 3_566 9.0(7) ?
O7 Ho1 O1 . . 91.2(6) ?
O7 Ho1 O2 . 3_566 110.0(5) ?
O7 Ho1 O3 . 4_565 81.8(6) ?
O7 Ho1 O4 . 4_565 76.4(5) ?
O7 Ho1 O5 . 3_566 150.5(9) ?
O7 Ho1 O5 . . 80.1(13) ?
O7 Ho1 O5A . 3_566 152.7(9) ?
O7 Ho1 O6 . 3_566 150.0(7) ?
O7 Ho1 O6A . 3_566 154.8(7) ?
O7A Ho1 O1 . . 96.6(9) ?
O7A Ho1 O5A . . 73.8(16) ?
C1 O1 Ho1 . . 138.7(3) ?
C1 O2 Ho1 . 3_566 133.6(3) ?
C8 O3 Ho1 . 4_666 93.3(3) ?
C8 O4 Ho1 . 4_666 91.8(3) ?
Ho1 O5 Ho1 . 3_566 106.9(13) ?
C13 O5 Ho1 . . 158(4) ?
C13 O5 Ho1 . 3_566 94(3) ?
Ho1 O5A Ho1 . 3_566 102.1(15) ?
C13A O5A Ho1 . . 169(5) ?
C13 O6 Ho1 . 3_566 98.0(17) ?
C9 O7 Ho1 . . 158.2(15) ?
C9A O7A Ho1 . . 142.2(16) ?
C9 N1 C11 . . 130.4(17) ?
C9 N1 C12 . . 125.4(18) ?
C12 N1 C11 . . 104.1(18) ?
C9A N1A C11A . . 114(2) ?
C9A N1A C12A . . 109(2) ?
C11A N1A C12A . . 137(3) ?
O1 C1 O2 . . 126.3(5) ?
O1 C1 C2 . . 116.1(4) ?
O2 C1 C2 . . 117.6(4) ?
C3 C2 C1 . . 118.2(4) ?
C7 C2 C1 . . 121.8(4) ?
C7 C2 C3 . . 120.0(4) ?
C2 C3 H3 . . 120.4 ?
C2 C3 C4 . . 119.1(4) ?
C4 C3 H3 . . 120.4 ?
C3 C4 C5 . . 120.7(4) ?
C3 C4 C8 . . 119.7(4) ?
C5 C4 C8 . . 119.6(4) ?
C4 C5 H5 . . 119.5 ?
C4 C5 C6 . . 121.0(5) ?
C6 C5 H5 . . 119.5 ?
C5 C6 C6 . 3_667 121.7(6) ?
C5 C6 C7 . . 117.0(4) ?
C7 C6 C6 . 3_667 121.3(5) ?
C2 C7 C6 . . 122.1(4) ?
C2 C7 H7 . . 118.9 ?
C6 C7 H7 . . 118.9 ?
O3 C8 Ho1 . 4_666 59.5(2) ?
O3 C8 C4 . . 118.8(4) ?
O4 C8 Ho1 . 4_666 61.4(2) ?
O4 C8 O3 . . 120.8(4) ?
O4 C8 C4 . . 120.3(4) ?
C4 C8 Ho1 . 4_666 176.3(4) ?
O7 C9 C10 . . 121.1(17) ?
N1 C9 O7 . . 114.1(19) ?
N1 C9 C10 . . 124.7(18) ?
O7A C9A N1A . . 128(3) ?
O7A C9A C10A . . 123(3) ?
N1A C9A C10A . . 109(2) ?
C9 C10 H10A . . 108.5 ?
C9 C10 H10B . . 108.9 ?
C9 C10 H10C . . 111.0 ?
H10A C10 H10B . . 109.5 ?
H10A C10 H10C . . 109.5 ?
H10B C10 H10C . . 109.5 ?
C9A C10A H10D . . 107.6 ?
C9A C10A H10E . . 109.9 ?
C9A C10A H10F . . 110.9 ?
H10D C10A H10E . . 109.5 ?
H10D C10A H10F . . 109.5 ?
H10E C10A H10F . . 109.5 ?
N1 C11 H11A . . 108.4 ?
N1 C11 H11B . . 110.6 ?
N1 C11 H11C . . 109.4 ?
H11A C11 H11B . . 109.5 ?
H11A C11 H11C . . 109.5 ?
H11B C11 H11C . . 109.5 ?
N1A C11A H11D . . 108.3 ?
N1A C11A H11E . . 109.6 ?
N1A C11A H11F . . 110.5 ?
H11D C11A H11E . . 109.5 ?
H11D C11A H11F . . 109.5 ?
H11E C11A H11F . . 109.5 ?
N1 C12 H12A . . 109.2 ?
N1 C12 H12B . . 109.6 ?
N1 C12 H12C . . 109.7 ?
H12A C12 H12B . . 109.4 ?
H12A C12 H12C . . 109.4 ?
H12B C12 H12C . . 109.5 ?
N1A C12A H12D . . 108.0 ?
N1A C12A H12E . . 109.8 ?
N1A C12A H12F . . 110.6 ?
H12D C12A H12E . . 109.5 ?
H12D C12A H12F . . 109.5 ?
H12E C12A H12F . . 109.5 ?
O5 C13 Ho1 . 3_566 58(3) ?
O5 C13 C14 . . 122(3) ?
O6 C13 Ho1 . 3_566 54.9(15) ?
O6 C13 O5 . . 111(4) ?
O6 C13 C14 . . 126(2) ?
C14 C13 Ho1 . 3_566 174.1(17) ?
O5A C13A O6A . . 125(5) ?
O5A C13A C14A . . 117(4) ?
O6A C13A C14A . . 115(3) ?
C13 C14 H14A . . 108.8 ?
C13 C14 H14B . . 109.7 ?
C13 C14 H14C . . 110.0 ?
H14A C14 H14B . . 109.5 ?
H14A C14 H14C . . 109.5 ?
H14B C14 H14C . . 109.5 ?
C13A C14A H14D . . 109.8 ?
C13A C14A H14E . . 109.5 ?
C13A C14A H14F . . 109.1 ?
H14D C14A H14E . . 109.5 ?
H14D C14A H14F . . 109.5 ?
H14E C14A H14F . . 109.5 ?
H8A O8 H8B . . 104.5 ?
O9 O9 H9A 3_565 . 40.7 ?
O9 O9 H9A 3_565 3_565 47(3) ?
O9 O9 H9B 3_565 . 131.4 ?
H9A O9 H9A . 3_565 88.0 ?
H9A O9 H9B . . 104.5 ?
H9B O9 H9A . 3_565 136.9 ?
H10G O10 H9A . 3_565 87.1 ?
H10G O10 H10H . . 104.5 ?
H10H O10 H9A . 3_565 33.6 ?

loop_
_geom_bond_atom_site_label_1
_geom_bond_atom_site_label_2
_geom_bond_site_symmetry_2
_geom_bond_distance
_geom_bond_publ_flag
Ho1 O1 . 2.288(3) ?
Ho1 O2 3_566 2.311(3) ?
Ho1 O3 4_565 2.385(3) ?
Ho1 O4 4_565 2.429(3) ?
Ho1 O5 3_566 2.43(5) ?
Ho1 O5 . 2.26(3) ?
Ho1 O5A 3_566 2.53(6) ?
Ho1 O5A . 2.32(3) ?
Ho1 O6 3_566 2.352(19) ?
Ho1 O6A 3_566 2.47(2) ?
Ho1 O7 . 2.221(15) ?
Ho1 O7A . 2.26(3) ?
O1 C1 . 1.254(6) ?
O2 C1 . 1.254(5) ?
O3 C8 . 1.266(6) ?
O4 C8 . 1.245(6) ?
O5 C13 . 1.33(2) ?
O5A C13A . 1.200(10) ?
O6 C13 . 1.31(4) ?
O6A C13A . 1.21(5) ?
O7 C9 . 1.298(15) ?
O7A C9A . 1.196(10) ?
N1 C9 . 1.17(2) ?
N1 C11 . 1.528(18) ?
N1 C12 . 1.490(17) ?
N1A C9A . 1.474(10) ?
N1A C11A . 1.485(10) ?
N1A C12A . 1.485(10) ?
C1 C2 . 1.509(6) ?
C2 C3 . 1.386(7) ?
C2 C7 . 1.379(6) ?
C3 H3 . 0.9300 ?
C3 C4 . 1.388(6) ?
C4 C5 . 1.389(7) ?
C4 C8 . 1.505(6) ?
C5 H5 . 0.9300 ?
C5 C6 . 1.397(6) ?
C6 C6 3_667 1.488(9) ?
C6 C7 . 1.402(6) ?
C7 H7 . 0.9300 ?
C9 C10 . 1.498(18) ?
C9A C10A . 1.478(10) ?
C10 H10A . 0.9600 ?
C10 H10B . 0.9601 ?
C10 H10C . 0.9597 ?
C10A H10D . 0.9597 ?
C10A H10E . 0.9600 ?
C10A H10F . 0.9600 ?
C11 H11A . 0.9590 ?
C11 H11B . 0.9599 ?
C11 H11C . 0.9601 ?
C11A H11D . 0.9601 ?
C11A H11E . 0.9603 ?
C11A H11F . 0.9598 ?
C12 H12A . 0.9602 ?
C12 H12B . 0.9599 ?
C12 H12C . 0.9599 ?
C12A H12D . 0.9600 ?
C12A H12E . 0.9601 ?
C12A H12F . 0.9600 ?
C13 C14 . 1.51(3) ?
C13A C14A . 1.52(4) ?
C14 H14A . 0.9597 ?
C14 H14B . 0.9604 ?
C14 H14C . 0.9601 ?
C14A H14D . 0.9601 ?
C14A H14E . 0.9601 ?
C14A H14F . 0.9600 ?
O8 H8A . 0.8497 ?
O8 H8B . 0.8500 ?
O9 O9 3_565 1.16(5) ?
O9 H9A 3_565 0.76(7) ?
O9 H9A . 0.8502 ?
O9 H9B . 0.8496 ?
O10 H10G . 0.8504 ?
O10 H10H . 0.8499 ?

loop_
_geom_hbond_atom_site_label_D
_geom_hbond_atom_site_label_H
_geom_hbond_atom_site_label_A
_geom_hbond_site_symmetry_A
_geom_hbond_distance_DH
_geom_hbond_distance_HA
_geom_hbond_distance_DA
_geom_hbond_angle_DHA
_geom_hbond_publ_flag
C5 H5 O8 . 0.93 2.64 3.449(10) 146.2 yes
C10 H10B O6 2_545 0.96 2.36 3.29(2) 162.4 yes
C11 H11B O3 4_665 0.96 2.58 3.44(2) 149.8 yes
C11A H11F O4 1_554 0.96 2.56 3.40(3) 146.5 yes
C12 H12C O8 4_565 0.96 2.34 3.28(3) 166.4 yes
C12A H12E O6A 3_666 0.96 2.35 3.15(4) 139.4 yes
C14A H14F O7A . 0.96 2.85 3.39(4) 116.4 yes
O8 H8A O3 4_666 0.85 2.10 2.881(7) 151.6 yes
O8 H8B O4 . 0.85 2.05 2.892(8) 169.9 yes
O10 H10G O8 3_666 0.85 2.32 2.95(4) 131.1 yes
O10 H10H O10 3_565 0.85 2.20 2.90(8) 139.9 yes

_cod_database_fobs_code 2022618
